data_4114945
loop_
_publ_author_name
'Arindam Chakraborty'
'Anxin Wu'
'Dariusz Witt'
'Jason Lagona'
'James C. Fettinger'
'Lyle Isaacs'

_publ_contact_author
;
Lyle Isaacs
University of Maryland
Department of Chemistry and Biochemistry
College Park, MD 20742
;
_publ_contact_author_email LI8@umail.umd.edu
_publ_section_title
;
 Diastereoselective Formation of Glycoluril Dimers: Isomerization
 Mechanism and Implications for Cucurbit[n]uril Synthesis
;
_journal_name_full 'Journal of the American Chemical Society'
_journal_page_first 8297
_journal_page_last 8306
_journal_paper_doi 10.1021/ja025876f
_journal_volume 124
_journal_year 2002
_chemical_formula_sum 'C45 H40 F8 N8 O12'
_chemical_formula_weight 1036.85
_chemical_name_systematic
; 
 ? 
;
_space_group_IT_number 29
_symmetry_cell_setting orthorhombic
_symmetry_space_group_name_Hall 'P 2c -2ac'
_symmetry_space_group_name_H-M 'P c a 21'
_atom_sites_solution_hydrogens geom
_atom_sites_solution_primary direct
_atom_sites_solution_secondary difmap
_audit_creation_method SHELXL-97
_cell_angle_alpha 90.00
_cell_angle_beta 90.00
_cell_angle_gamma 90.00
_cell_formula_units_Z 4
_cell_length_a 16.1489(10)
_cell_length_b 11.4856(7)
_cell_length_c 24.0250(15)
_cell_measurement_temperature 193(2)
_cell_volume 4456.2(5)
_computing_cell_refinement 'Bruker SMART'
_computing_data_collection 'Bruker SMART'
_computing_data_reduction 'Bruker SAINT'
_computing_molecular_graphics 'Bruker SHELXTL'
_computing_publication_material 'Bruker SHELXTL'
_computing_structure_refinement 'SHELXL-97 (Sheldrick, 1997)'
_computing_structure_solution 'SHELXS-97 (Sheldrick, 1990)'
_diffrn_ambient_temperature 193(2)
_diffrn_measured_fraction_theta_full 1.000
_diffrn_measured_fraction_theta_max 1.000
_diffrn_measurement_device_type 'CCD area detector'
_diffrn_measurement_method 'phi and omega scans'
_diffrn_radiation_monochromator graphite
_diffrn_radiation_source 'fine-focus sealed tube'
_diffrn_radiation_type MoK\a
_diffrn_radiation_wavelength 0.71073
_diffrn_reflns_av_R_equivalents 0.0417
_diffrn_reflns_av_sigmaI/netI 0.0255
_diffrn_reflns_limit_h_max 20
_diffrn_reflns_limit_h_min -20
_diffrn_reflns_limit_k_max 14
_diffrn_reflns_limit_k_min -14
_diffrn_reflns_limit_l_max 31
_diffrn_reflns_limit_l_min -31
_diffrn_reflns_number 67824
_diffrn_reflns_theta_full 27.50
_diffrn_reflns_theta_max 27.50
_diffrn_reflns_theta_min 1.70
_diffrn_standards_decay_% 0
_exptl_absorpt_coefficient_mu 0.135
_exptl_absorpt_correction_type 'empirical, SADABS'
_exptl_crystal_colour Colorless
_exptl_crystal_density_diffrn 1.545
_exptl_crystal_density_meas 0
_exptl_crystal_description Block
_exptl_crystal_F_000 2136
_exptl_crystal_size_max 0.488
_exptl_crystal_size_mid 0.316
_exptl_crystal_size_min 0.134
_refine_diff_density_max 0.265
_refine_diff_density_min -0.225
_refine_diff_density_rms 0.041
_refine_ls_abs_structure_details 'Flack H D (1983), Acta Cryst. A39, 876-881'
_refine_ls_abs_structure_Flack -0.4(4)
_refine_ls_extinction_coef 0.00047(15)
_refine_ls_extinction_expression Fc^*^=kFc[1+0.001xFc^2^\l^3^/sin(2\q)]^-1/4^
_refine_ls_extinction_method SHELXL
_refine_ls_goodness_of_fit_ref 1.044
_refine_ls_hydrogen_treatment mixed
_refine_ls_matrix_type full
_refine_ls_number_parameters 819
_refine_ls_number_reflns 10247
_refine_ls_number_restraints 1
_refine_ls_restrained_S_all 1.044
_refine_ls_R_factor_all 0.0451
_refine_ls_R_factor_gt 0.0342
_refine_ls_shift/su_max 0.001
_refine_ls_shift/su_mean 0.000
_refine_ls_structure_factor_coef Fsqd
_refine_ls_weighting_details 'calc w=1/[\s^2^(Fo^2^)+(0.0467P)^2^+1.0238P] where P=(Fo^2^+2Fc^2^)/3'
_refine_ls_weighting_scheme calc
_refine_ls_wR_factor_gt 0.0840
_refine_ls_wR_factor_ref 0.0917
_reflns_number_gt 8968
_reflns_number_total 10247
_reflns_threshold_expression >2sigma(I)
_cod_data_source_file ja025876f_s2.cif
_cod_data_source_block 18c
_cod_database_code 4114945

loop_
_symmetry_equiv_pos_as_xyz
'x, y, z'
'-x, -y, z+1/2'
'x+1/2, -y, z'
'-x+1/2, y, z+1/2'

loop_
_atom_site_label
_atom_site_type_symbol
_atom_site_fract_x
_atom_site_fract_y
_atom_site_fract_z
_atom_site_U_iso_or_equiv
_atom_site_adp_type
_atom_site_occupancy
_atom_site_symmetry_multiplicity
_atom_site_calc_flag
C1 C 0.58239(13) -0.0022(2) 0.78952(9) 0.0418(4) Uani 1 1 d
F1 F 0.51528(9) -0.06811(14) 0.77769(6) 0.0564(3) Uani 1 1 d
C2 C 0.61196(16) 0.0692(2) 0.74791(9) 0.0478(5) Uani 1 1 d
F2 F 0.57561(11) 0.07092(16) 0.69798(6) 0.0688(4) Uani 1 1 d
C3 C 0.67997(15) 0.1376(2) 0.75842(9) 0.0476(5) Uani 1 1 d
F3 F 0.70955(11) 0.20855(14) 0.71866(6) 0.0649(4) Uani 1 1 d
C4 C 0.71781(13) 0.13192(17) 0.80995(9) 0.0402(4) Uani 1 1 d
C4A C 0.68968(11) 0.06079(16) 0.85204(8) 0.0323(4) Uani 1 1 d
F4 F 0.78485(8) 0.19969(12) 0.81773(7) 0.0553(3) Uani 1 1 d
C5 C 0.73265(10) 0.05769(16) 0.90778(8) 0.0301(4) Uani 1 1 d
H5A H 0.7786(14) 0.110(2) 0.9087(10) 0.037(6) Uiso 1 1 d
H5B H 0.7523(13) -0.0187(19) 0.9171(9) 0.030(5) Uiso 1 1 d
C5A C 0.61480(10) 0.02313(14) 0.97581(7) 0.0249(3) Uani 1 1 d
C5B C 0.65363(10) -0.07509(15) 1.01207(8) 0.0284(3) Uani 1 1 d
C5C C 0.64605(13) -0.27647(17) 1.03555(10) 0.0414(5) Uani 1 1 d
H5C1 H 0.6525(14) -0.341(2) 1.0065(10) 0.037(6) Uiso 1 1 d
H5C2 H 0.7018(17) -0.264(2) 1.0497(12) 0.051(7) Uiso 1 1 d
C5D C 0.5840(2) -0.3093(3) 1.07898(13) 0.0584(7) Uani 1 1 d
H5D1 H 0.535(3) -0.322(4) 1.0607(19) 0.111(15) Uiso 1 1 d
H5D2 H 0.601(2) -0.380(3) 1.1006(14) 0.073(9) Uiso 1 1 d
H5D3 H 0.582(2) -0.245(3) 1.1083(16) 0.083(10) Uiso 1 1 d
N5 N 0.67954(8) 0.09586(12) 0.95331(6) 0.0263(3) Uani 1 1 d
O5B O 0.71033(9) -0.05558(12) 1.04272(6) 0.0396(3) Uani 1 1 d
O5C O 0.61545(8) -0.17504(11) 1.00435(6) 0.0358(3) Uani 1 1 d
C6 C 0.66815(10) 0.21149(15) 0.96466(7) 0.0272(3) Uani 1 1 d
C6A C 0.56074(10) 0.11259(14) 1.01103(7) 0.0252(3) Uani 1 1 d
C6B C 0.55781(11) 0.07953(16) 1.07348(8) 0.0309(4) Uani 1 1 d
C6C C 0.6067(2) 0.1214(3) 1.16415(10) 0.0593(7) Uani 1 1 d
H6C1 H 0.6223(17) 0.192(2) 1.1857(11) 0.049(7) Uiso 1 1 d
H6C2 H 0.551(2) 0.109(3) 1.1762(12) 0.063(9) Uiso 1 1 d
C6D C 0.6587(2) 0.0191(3) 1.17670(13) 0.0664(8) Uani 1 1 d
H6D1 H 0.713(3) 0.034(4) 1.1629(18) 0.101(14) Uiso 1 1 d
H6D2 H 0.661(2) 0.013(3) 1.2209(16) 0.081(10) Uiso 1 1 d
H6D3 H 0.6392(19) -0.051(3) 1.1621(13) 0.062(8) Uiso 1 1 d
N6 N 0.60080(8) 0.22275(12) 0.99953(6) 0.0268(3) Uani 1 1 d
O6 O 0.71191(7) 0.29042(11) 0.94789(6) 0.0350(3) Uani 1 1 d
O6B O 0.51673(9) 0.00034(15) 1.08986(7) 0.0470(4) Uani 1 1 d
O6C O 0.60584(10) 0.14756(13) 1.10430(6) 0.0438(3) Uani 1 1 d
C7 C 0.57666(10) 0.33465(15) 1.02217(8) 0.0289(3) Uani 1 1 d
H7A H 0.5677(12) 0.3297(18) 1.0598(9) 0.023(5) Uiso 1 1 d
H7B H 0.6204(13) 0.3871(17) 1.0123(8) 0.024(5) Uiso 1 1 d
C7A C 0.41983(10) 0.36410(14) 1.01748(8) 0.0271(3) Uani 1 1 d
C7B C 0.41740(12) 0.37813(16) 1.08176(8) 0.0339(4) Uani 1 1 d
C7C C 0.3672(2) 0.3082(3) 1.16756(11) 0.0654(8) Uani 1 1 d
H7C1 H 0.347(2) 0.392(3) 1.1741(14) 0.076(10) Uiso 1 1 d
H7C2 H 0.416(5) 0.277(7) 1.194(4) 0.23(3) Uiso 1 1 d
C7D C 0.3193(3) 0.2077(3) 1.18707(15) 0.0868(12) Uani 1 1 d
H7D1 H 0.344(3) 0.132(4) 1.1728(16) 0.094(12) Uiso 1 1 d
H7D2 H 0.258(5) 0.226(5) 1.159(3) 0.18(3) Uiso 1 1 d
H7D3 H 0.3159(19) 0.216(3) 1.2280(14) 0.064(8) Uiso 1 1 d
N7 N 0.50320(8) 0.38473(12) 0.99723(7) 0.0277(3) Uani 1 1 d
O7B O 0.45194(10) 0.45718(14) 1.10417(7) 0.0476(4) Uani 1 1 d
O7C O 0.37323(11) 0.29741(13) 1.10623(6) 0.0477(4) Uani 1 1 d
C8 C 0.50901(10) 0.48238(14) 0.96350(8) 0.0277(3) Uani 1 1 d
C8A C 0.36893(10) 0.46414(14) 0.98760(8) 0.0273(3) Uani 1 1 d
C8B C 0.31912(11) 0.54008(16) 1.02936(8) 0.0311(4) Uani 1 1 d
C8C C 0.31314(15) 0.72023(19) 1.07732(11) 0.0458(5) Uani 1 1 d
H8C1 H 0.2503(17) 0.719(2) 1.0686(11) 0.046(6) Uiso 1 1 d
H8C2 H 0.323(2) 0.691(3) 1.1176(14) 0.071(9) Uiso 1 1 d
C8D C 0.34886(19) 0.8383(2) 1.06752(15) 0.0620(7) Uani 1 1 d
H8D1 H 0.334(2) 0.866(3) 1.0266(16) 0.081(10) Uiso 1 1 d
H8D2 H 0.329(2) 0.896(3) 1.0917(15) 0.080(10) Uiso 1 1 d
H8D3 H 0.4028(19) 0.833(2) 1.0728(11) 0.052(7) Uiso 1 1 d
N8 N 0.43117(9) 0.52922(12) 0.95846(7) 0.0298(3) Uani 1 1 d
O8 O 0.57198(7) 0.52061(11) 0.94309(6) 0.0349(3) Uani 1 1 d
O8B O 0.25791(9) 0.50361(12) 1.05187(7) 0.0421(3) Uani 1 1 d
O8C O 0.35319(8) 0.64243(11) 1.03709(6) 0.0364(3) Uani 1 1 d
C9 C 0.41031(12) 0.61890(16) 0.91781(9) 0.0348(4) Uani 1 1 d
H9A H 0.3635(14) 0.670(2) 0.9357(10) 0.039(6) Uiso 1 1 d
H9B H 0.4603(16) 0.669(2) 0.9123(11) 0.047(6) Uiso 1 1 d
C9A C 0.38021(11) 0.57129(16) 0.86277(9) 0.0349(4) Uani 1 1 d
C10 C 0.41945(13) 0.60482(19) 0.81433(10) 0.0433(5) Uani 1 1 d
F10 F 0.48599(9) 0.67557(12) 0.81603(7) 0.0571(3) Uani 1 1 d
C11 C 0.39234(16) 0.5700(2) 0.76252(10) 0.0517(5) Uani 1 1 d
F11 F 0.43095(11) 0.60516(16) 0.71612(7) 0.0719(5) Uani 1 1 d
C12 C 0.32436(16) 0.4979(2) 0.75866(10) 0.0530(6) Uani 1 1 d
F12 F 0.29822(13) 0.46256(18) 0.70886(7) 0.0792(5) Uani 1 1 d
C13 C 0.28542(14) 0.4619(2) 0.80719(10) 0.0443(5) Uani 1 1 d
C13A C 0.31129(11) 0.49720(16) 0.85924(8) 0.0338(4) Uani 1 1 d
F13 F 0.21974(9) 0.38933(14) 0.80121(6) 0.0583(4) Uani 1 1 d
C14 C 0.26253(11) 0.45799(17) 0.90978(9) 0.0326(4) Uani 1 1 d
H14A H 0.2208(15) 0.405(2) 0.8994(10) 0.042(6) Uiso 1 1 d
H14B H 0.2384(13) 0.526(2) 0.9257(10) 0.033(5) Uiso 1 1 d
N14 N 0.31322(9) 0.40109(12) 0.95192(6) 0.0285(3) Uani 1 1 d
C15 C 0.32027(9) 0.28305(14) 0.95694(7) 0.0269(3) Uani 1 1 d
N15 N 0.38064(8) 0.25938(12) 0.99630(6) 0.0279(3) Uani 1 1 d
O15 O 0.27903(7) 0.21179(11) 0.93226(6) 0.0333(3) Uani 1 1 d
C16 C 0.40266(10) 0.14067(14) 1.01078(8) 0.0270(3) Uani 1 1 d
H16A H 0.3595(13) 0.0983(18) 0.9969(9) 0.028(5) Uiso 1 1 d
H16B H 0.4043(11) 0.1366(16) 1.0498(9) 0.017(4) Uiso 1 1 d
N16 N 0.47917(8) 0.09869(12) 0.98634(6) 0.0266(3) Uani 1 1 d
C17 C 0.47866(10) 0.02090(14) 0.94232(7) 0.0266(3) Uani 1 1 d
N17 N 0.55754(8) -0.01993(12) 0.93529(6) 0.0267(3) Uani 1 1 d
O17 O 0.41872(8) -0.00664(12) 0.91512(6) 0.0371(3) Uani 1 1 d
C18 C 0.58334(12) -0.08688(16) 0.88649(8) 0.0314(4) Uani 1 1 d
H18A H 0.6284(15) -0.144(2) 0.8970(10) 0.038(6) Uiso 1 1 d
H18B H 0.5372(17) -0.132(2) 0.8750(11) 0.047(6) Uiso 1 1 d
C18A C 0.61904(12) -0.00865(16) 0.84144(8) 0.0325(4) Uani 1 1 d
C21 C 0.44298(19) 0.2451(3) 0.79447(12) 0.0618(7) Uani 1 1 d
C22 C 0.4601(2) 0.2829(3) 0.74094(11) 0.0652(7) Uani 1 1 d
H22 H 0.429(2) 0.245(3) 0.7113(18) 0.094(12) Uiso 1 1 d
C23 C 0.5251(2) 0.3546(3) 0.72848(15) 0.0718(8) Uani 1 1 d
H23 H 0.5337(19) 0.383(3) 0.6860(13) 0.064(8) Uiso 1 1 d
C24 C 0.5761(2) 0.3918(3) 0.77120(19) 0.0826(10) Uani 1 1 d
H24 H 0.616(3) 0.449(4) 0.759(2) 0.123(17) Uiso 1 1 d
C25 C 0.5616(3) 0.3555(4) 0.82504(18) 0.0856(12) Uani 1 1 d
H25 H 0.587(2) 0.370(3) 0.8545(18) 0.093(12) Uiso 1 1 d
C26 C 0.4956(2) 0.2833(3) 0.83700(14) 0.0766(10) Uani 1 1 d
H26 H 0.488(2) 0.254(3) 0.8747(17) 0.075(10) Uiso 1 1 d
C27 C 0.3714(3) 0.1678(3) 0.80699(16) 0.0796(9) Uani 1 1 d
H27A H 0.333(3) 0.163(4) 0.772(2) 0.109(13) Uiso 1 1 d
H27B H 0.386(2) 0.081(4) 0.8103(18) 0.104(13) Uiso 1 1 d
H27C H 0.343(3) 0.188(5) 0.843(2) 0.145(18) Uiso 1 1 d

loop_
_atom_site_aniso_label
_atom_site_aniso_U_11
_atom_site_aniso_U_22
_atom_site_aniso_U_33
_atom_site_aniso_U_23
_atom_site_aniso_U_13
_atom_site_aniso_U_12
C1 0.0410(10) 0.0471(11) 0.0371(10) -0.0070(9) -0.0002(8) 0.0052(9)
F1 0.0540(8) 0.0691(9) 0.0460(7) -0.0104(7) -0.0106(6) -0.0070(7)
C2 0.0566(13) 0.0528(13) 0.0340(10) -0.0019(9) 0.0020(9) 0.0132(11)
F2 0.0887(11) 0.0845(11) 0.0331(7) -0.0002(7) -0.0059(7) 0.0116(9)
C3 0.0580(13) 0.0454(12) 0.0393(11) 0.0063(9) 0.0159(10) 0.0086(10)
F3 0.0828(10) 0.0646(9) 0.0472(8) 0.0187(7) 0.0211(7) 0.0084(8)
C4 0.0406(10) 0.0356(10) 0.0445(11) 0.0031(8) 0.0119(8) 0.0031(8)
C4A 0.0278(8) 0.0315(9) 0.0377(9) 0.0002(7) 0.0077(7) 0.0053(7)
F4 0.0503(7) 0.0529(8) 0.0627(8) 0.0082(7) 0.0150(6) -0.0130(6)
C5 0.0212(7) 0.0272(8) 0.0418(10) 0.0009(7) 0.0051(7) 0.0028(7)
C5A 0.0192(7) 0.0239(7) 0.0315(8) 0.0013(6) 0.0008(6) 0.0003(6)
C5B 0.0233(8) 0.0254(8) 0.0365(9) 0.0020(7) 0.0014(7) 0.0019(6)
C5C 0.0377(10) 0.0269(9) 0.0598(13) 0.0135(9) -0.0006(9) 0.0014(8)
C5D 0.0671(17) 0.0501(14) 0.0581(15) 0.0218(12) 0.0186(13) 0.0087(12)
N5 0.0194(6) 0.0221(6) 0.0372(8) 0.0007(6) 0.0016(5) -0.0013(5)
O5B 0.0359(7) 0.0348(7) 0.0480(8) 0.0043(6) -0.0125(6) 0.0008(6)
O5C 0.0307(6) 0.0246(6) 0.0522(8) 0.0082(6) -0.0037(6) -0.0017(5)
C6 0.0213(7) 0.0261(8) 0.0341(8) 0.0027(7) -0.0010(6) -0.0005(6)
C6A 0.0200(7) 0.0216(7) 0.0339(8) 0.0003(6) 0.0004(6) -0.0005(6)
C6B 0.0255(8) 0.0329(9) 0.0343(9) -0.0003(7) 0.0012(7) 0.0027(7)
C6C 0.085(2) 0.0600(15) 0.0333(11) -0.0034(11) -0.0083(12) -0.0015(14)
C6D 0.086(2) 0.0604(17) 0.0528(15) 0.0100(13) -0.0230(15) -0.0100(15)
N6 0.0209(6) 0.0228(6) 0.0366(8) -0.0019(6) 0.0020(6) -0.0010(5)
O6 0.0266(6) 0.0246(6) 0.0536(8) 0.0022(5) 0.0062(6) -0.0048(5)
O6B 0.0390(8) 0.0557(9) 0.0464(8) 0.0164(7) -0.0015(6) -0.0154(7)
O6C 0.0579(9) 0.0375(7) 0.0360(7) -0.0021(6) -0.0103(7) -0.0056(7)
C7 0.0215(8) 0.0240(8) 0.0413(10) -0.0021(7) -0.0023(7) -0.0001(6)
C7A 0.0216(7) 0.0213(7) 0.0385(9) -0.0019(7) 0.0019(7) -0.0015(6)
C7B 0.0298(9) 0.0318(9) 0.0402(10) -0.0003(8) 0.0047(7) 0.0037(7)
C7C 0.094(2) 0.0607(16) 0.0417(13) -0.0029(12) 0.0208(13) -0.0086(15)
C7D 0.137(4) 0.064(2) 0.0584(19) 0.0106(15) 0.031(2) -0.007(2)
N7 0.0182(6) 0.0249(7) 0.0399(8) 0.0002(6) 0.0014(6) -0.0008(5)
O7B 0.0481(9) 0.0500(9) 0.0446(8) -0.0140(7) 0.0000(7) -0.0096(7)
O7C 0.0632(10) 0.0375(7) 0.0424(8) -0.0029(6) 0.0175(7) -0.0082(7)
C8 0.0234(7) 0.0216(7) 0.0382(9) -0.0052(7) 0.0010(7) -0.0006(6)
C8A 0.0207(7) 0.0228(8) 0.0384(9) -0.0031(7) 0.0023(6) -0.0001(6)
C8B 0.0245(8) 0.0270(8) 0.0417(10) -0.0043(7) 0.0005(7) 0.0036(6)
C8C 0.0477(12) 0.0362(10) 0.0535(13) -0.0182(10) -0.0009(10) 0.0090(9)
C8D 0.0571(16) 0.0359(12) 0.093(2) -0.0259(13) -0.0081(15) 0.0018(11)
N8 0.0221(6) 0.0229(6) 0.0444(9) 0.0016(6) 0.0038(6) 0.0000(5)
O8 0.0238(6) 0.0330(6) 0.0480(7) 0.0022(6) 0.0065(5) -0.0033(5)
O8B 0.0322(7) 0.0377(7) 0.0562(9) -0.0097(6) 0.0133(6) -0.0030(6)
O8C 0.0308(7) 0.0276(6) 0.0508(8) -0.0117(6) 0.0030(6) -0.0004(5)
C9 0.0304(9) 0.0267(9) 0.0473(11) 0.0050(8) 0.0004(8) -0.0009(7)
C9A 0.0288(9) 0.0296(9) 0.0463(10) 0.0049(8) 0.0031(8) 0.0060(7)
C10 0.0390(10) 0.0380(10) 0.0530(12) 0.0088(9) 0.0059(9) 0.0028(8)
F10 0.0519(8) 0.0534(8) 0.0659(9) 0.0131(7) 0.0136(7) -0.0108(6)
C11 0.0582(14) 0.0535(13) 0.0436(12) 0.0122(10) 0.0076(10) 0.0076(11)
F11 0.0836(12) 0.0803(11) 0.0518(9) 0.0164(8) 0.0172(8) 0.0025(9)
C12 0.0594(14) 0.0585(14) 0.0412(12) 0.0010(11) -0.0022(10) 0.0064(11)
F12 0.0914(12) 0.1036(14) 0.0426(8) -0.0053(8) -0.0081(8) -0.0113(11)
C13 0.0374(10) 0.0461(11) 0.0493(12) 0.0006(9) -0.0043(9) 0.0029(9)
C13A 0.0283(8) 0.0299(8) 0.0433(10) 0.0021(8) -0.0012(7) 0.0065(7)
F13 0.0526(8) 0.0660(9) 0.0563(8) -0.0048(7) -0.0131(6) -0.0107(7)
C14 0.0221(8) 0.0297(9) 0.0458(10) -0.0022(8) -0.0007(7) 0.0024(7)
N14 0.0239(6) 0.0233(7) 0.0383(8) -0.0021(6) -0.0014(6) 0.0005(5)
C15 0.0191(7) 0.0242(8) 0.0374(9) -0.0035(7) 0.0051(6) -0.0008(6)
N15 0.0206(6) 0.0215(6) 0.0415(8) -0.0022(6) 0.0002(6) -0.0011(5)
O15 0.0274(6) 0.0259(6) 0.0465(7) -0.0031(5) -0.0044(5) -0.0022(5)
C16 0.0190(7) 0.0230(8) 0.0390(10) 0.0018(7) 0.0034(7) -0.0010(6)
N16 0.0174(6) 0.0265(7) 0.0360(7) -0.0031(6) -0.0013(5) -0.0005(5)
C17 0.0212(7) 0.0249(7) 0.0338(8) 0.0012(6) 0.0006(6) -0.0007(6)
N17 0.0206(6) 0.0269(7) 0.0327(7) -0.0029(6) -0.0010(5) 0.0005(5)
O17 0.0225(6) 0.0419(7) 0.0470(8) -0.0093(6) -0.0044(5) -0.0019(5)
C18 0.0295(9) 0.0286(9) 0.0361(9) -0.0060(7) 0.0020(7) -0.0015(7)
C18A 0.0312(9) 0.0311(9) 0.0353(9) -0.0026(7) 0.0063(7) 0.0040(7)
C21 0.0686(17) 0.0599(15) 0.0569(15) -0.0047(12) -0.0004(12) 0.0219(13)
C22 0.0785(19) 0.0708(17) 0.0464(14) -0.0027(12) -0.0070(13) 0.0227(16)
C23 0.075(2) 0.0684(18) 0.072(2) 0.0010(15) 0.0023(16) 0.0136(16)
C24 0.078(2) 0.066(2) 0.104(3) -0.0211(19) -0.002(2) 0.0181(17)
C25 0.081(2) 0.088(2) 0.089(3) -0.042(2) -0.027(2) 0.034(2)
C26 0.090(2) 0.085(2) 0.0554(17) -0.0185(16) -0.0123(16) 0.039(2)
C27 0.099(3) 0.078(2) 0.0617(19) 0.0025(16) 0.0073(18) 0.0119(19)

loop_
_atom_type_symbol
_atom_type_description
_atom_type_scat_dispersion_real
_atom_type_scat_dispersion_imag
_atom_type_scat_source
C C 0.0033 0.0016 'International Tables Vol C Tables 4.2.6.8 and 6.1.1.4'
H H 0.0000 0.0000 'International Tables Vol C Tables 4.2.6.8 and 6.1.1.4'
N N 0.0061 0.0033 'International Tables Vol C Tables 4.2.6.8 and 6.1.1.4'
O O 0.0106 0.0060 'International Tables Vol C Tables 4.2.6.8 and 6.1.1.4'
F F 0.0171 0.0103 'International Tables Vol C Tables 4.2.6.8 and 6.1.1.4'

loop_
_geom_angle_atom_site_label_1
_geom_angle_atom_site_label_2
_geom_angle_atom_site_label_3
_geom_angle
F1 C1 C2 117.29(19)
F1 C1 C18A 120.18(19)
C2 C1 C18A 122.5(2)
F2 C2 C3 120.5(2)
F2 C2 C1 120.5(2)
C3 C2 C1 119.0(2)
F3 C3 C2 120.0(2)
F3 C3 C4 120.6(2)
C2 C3 C4 119.4(2)
F4 C4 C4A 120.4(2)
F4 C4 C3 116.90(19)
C4A C4 C3 122.7(2)
C4 C4A C18A 117.92(18)
C4 C4A C5 120.93(18)
C18A C4A C5 121.15(16)
N5 C5 C4A 112.85(14)
N5 C5 H5A 104.6(14)
C4A C5 H5A 111.3(14)
N5 C5 H5B 107.1(13)
C4A C5 H5B 112.4(13)
H5A C5 H5B 108.2(18)
N17 C5A N5 114.41(14)
N17 C5A C5B 112.98(13)
N5 C5A C5B 109.71(13)
N17 C5A C6A 103.32(12)
N5 C5A C6A 102.88(12)
C5B C5A C6A 113.02(14)
O5B C5B O5C 127.49(16)
O5B C5B C5A 121.13(15)
O5C C5B C5A 111.38(14)
O5C C5C C5D 109.31(18)
O5C C5C H5C1 105.2(13)
C5D C5C H5C1 111.1(13)
O5C C5C H5C2 111.6(16)
C5D C5C H5C2 114.5(16)
H5C1 C5C H5C2 105(2)
C5C C5D H5D1 106(3)
C5C C5D H5D2 112.9(19)
H5D1 C5D H5D2 110(3)
C5C C5D H5D3 109(2)
H5D1 C5D H5D3 115(4)
H5D2 C5D H5D3 104(3)
C6 N5 C5A 112.94(13)
C6 N5 C5 121.39(14)
C5A N5 C5 122.22(14)
C5B O5C C5C 117.50(15)
O6 C6 N5 125.35(16)
O6 C6 N6 126.07(16)
N5 C6 N6 108.55(14)
N6 C6A N16 115.03(13)
N6 C6A C6B 114.39(14)
N16 C6A C6B 109.92(13)
N6 C6A C5A 102.57(12)
N16 C6A C5A 102.08(13)
C6B C6A C5A 111.94(13)
O6B C6B O6C 126.16(18)
O6B C6B C6A 121.60(17)
O6C C6B C6A 112.24(15)
O6C C6C C6D 111.6(2)
O6C C6C H6C1 110.4(16)
C6D C6C H6C1 113.4(16)
O6C C6C H6C2 108.3(18)
C6D C6C H6C2 110.8(19)
H6C1 C6C H6C2 102(2)
C6C C6D H6D1 108(3)
C6C C6D H6D2 106.1(19)
H6D1 C6D H6D2 109(3)
C6C C6D H6D3 114.8(19)
H6D1 C6D H6D3 109(3)
H6D2 C6D H6D3 110(3)
C6 N6 C6A 112.73(13)
C6 N6 C7 121.56(14)
C6A N6 C7 125.69(14)
C6B O6C C6C 115.56(19)
N7 C7 N6 114.67(14)
N7 C7 H7A 107.6(12)
N6 C7 H7A 111.0(13)
N7 C7 H7B 104.5(12)
N6 C7 H7B 105.4(12)
H7A C7 H7B 113.6(17)
N7 C7A N15 114.98(14)
N7 C7A C7B 109.87(14)
N15 C7A C7B 115.07(14)
N7 C7A C8A 102.18(13)
N15 C7A C8A 102.47(13)
C7B C7A C8A 111.23(14)
O7B C7B O7C 126.19(19)
O7B C7B C7A 121.04(17)
O7C C7B C7A 112.75(16)
C7D C7C O7C 106.7(3)
C7D C7C H7C1 121.4(19)
O7C C7C H7C1 104.6(19)
C7D C7C H7C2 86(4)
O7C C7C H7C2 120(5)
H7C1 C7C H7C2 117(5)
C7C C7D H7D1 111(2)
C7C C7D H7D2 97(3)
H7D1 C7D H7D2 106(4)
C7C C7D H7D3 105.9(18)
H7D1 C7D H7D3 116(3)
H7D2 C7D H7D3 119(4)
C8 N7 C7 120.50(14)
C8 N7 C7A 113.00(13)
C7 N7 C7A 123.80(15)
C7B O7C C7C 115.03(19)
O8 C8 N8 126.23(16)
O8 C8 N7 125.91(15)
N8 C8 N7 107.85(14)
N8 C8A N14 114.18(15)
N8 C8A C8B 112.66(14)
N14 C8A C8B 110.10(13)
N8 C8A C7A 103.61(13)
N14 C8A C7A 103.26(13)
C8B C8A C7A 112.52(15)
O8B C8B O8C 126.43(17)
O8B C8B C8A 121.37(16)
O8C C8B C8A 112.17(15)
O8C C8C C8D 106.2(2)
O8C C8C H8C1 106.8(14)
C8D C8C H8C1 111.2(13)
O8C C8C H8C2 110.4(18)
C8D C8C H8C2 112.6(18)
H8C1 C8C H8C2 109(2)
C8C C8D H8D1 109(2)
C8C C8D H8D2 114(2)
H8D1 C8D H8D2 106(3)
C8C C8D H8D3 107.5(19)
H8D1 C8D H8D3 112(3)
H8D2 C8D H8D3 107(3)
C8 N8 C8A 113.23(14)
C8 N8 C9 123.17(15)
C8A N8 C9 122.18(14)
C8B O8C C8C 117.03(16)
N8 C9 C9A 113.87(15)
N8 C9 H9A 106.8(13)
C9A C9 H9A 109.3(13)
N8 C9 H9B 107.9(15)
C9A C9 H9B 110.6(15)
H9A C9 H9B 108.2(19)
C10 C9A C13A 118.8(2)
C10 C9A C9 119.29(18)
C13A C9A C9 121.82(18)
F10 C10 C11 117.1(2)
F10 C10 C9A 120.6(2)
C11 C10 C9A 122.3(2)
F11 C11 C12 119.7(2)
F11 C11 C10 121.0(2)
C12 C11 C10 119.2(2)
F12 C12 C11 119.7(2)
F12 C12 C13 121.4(2)
C11 C12 C13 118.9(2)
F13 C13 C13A 120.9(2)
F13 C13 C12 116.6(2)
C13A C13 C12 122.5(2)
C13 C13A C9A 118.22(19)
C13 C13A C14 118.80(18)
C9A C13A C14 122.94(18)
N14 C14 C13A 113.46(14)
N14 C14 H14A 107.3(15)
C13A C14 H14A 110.6(15)
N14 C14 H14B 108.5(14)
C13A C14 H14B 107.1(14)
H14A C14 H14B 109.9(19)
C15 N14 C8A 113.27(14)
C15 N14 C14 123.61(15)
C8A N14 C14 122.67(14)
O15 C15 N14 125.59(16)
O15 C15 N15 126.09(16)
N14 C15 N15 108.29(14)
C15 N15 C7A 112.56(14)
C15 N15 C16 121.36(14)
C7A N15 C16 125.99(14)
N16 C16 N15 115.08(14)
N16 C16 H16A 109.0(13)
N15 C16 H16A 103.1(13)
N16 C16 H16B 111.3(11)
N15 C16 H16B 107.1(11)
H16A C16 H16B 111.0(18)
C17 N16 C16 121.24(14)
C17 N16 C6A 112.83(13)
C16 N16 C6A 124.77(14)
O17 C17 N17 126.06(16)
O17 C17 N16 125.88(15)
N17 C17 N16 108.06(14)
C17 N17 C5A 113.53(14)
C17 N17 C18 122.99(15)
C5A N17 C18 122.89(14)
N17 C18 C18A 111.58(15)
N17 C18 H18A 110.4(13)
C18A C18 H18A 106.8(13)
N17 C18 H18B 107.2(16)
C18A C18 H18B 114.3(16)
H18A C18 H18B 107(2)
C1 C18A C4A 118.51(18)
C1 C18A C18 120.77(18)
C4A C18A C18 120.71(17)
C22 C21 C26 117.3(3)
C22 C21 C27 122.0(3)
C26 C21 C27 120.7(3)
C23 C22 C21 123.1(3)
C23 C22 H22 120(2)
C21 C22 H22 116(2)
C22 C23 C24 118.7(4)
C22 C23 H23 119.2(17)
C24 C23 H23 122.0(17)
C25 C24 C23 120.0(4)
C25 C24 H24 128(3)
C23 C24 H24 112(3)
C24 C25 C26 120.6(3)
C24 C25 H25 131(3)
C26 C25 H25 109(3)
C25 C26 C21 120.3(4)
C25 C26 H26 120(2)
C21 C26 H26 120(2)
C21 C27 H27A 109(2)
C21 C27 H27B 114(2)
H27A C27 H27B 98(3)
C21 C27 H27C 113(3)
H27A C27 H27C 115(4)
H27B C27 H27C 105(4)

loop_
_geom_bond_atom_site_label_1
_geom_bond_atom_site_label_2
_geom_bond_distance
C1 F1 1.352(3)
C1 C2 1.378(3)
C1 C18A 1.383(3)
C2 F2 1.336(3)
C2 C3 1.374(4)
C3 F3 1.343(3)
C3 C4 1.382(3)
C4 F4 1.346(3)
C4 C4A 1.377(3)
C4A C18A 1.415(3)
C4A C5 1.509(3)
C5 N5 1.457(2)
C5 H5A 0.95(2)
C5 H5B 0.96(2)
C5A N17 1.431(2)
C5A N5 1.443(2)
C5A C5B 1.557(2)
C5A C6A 1.592(2)
C5B O5B 1.196(2)
C5B O5C 1.316(2)
C5C O5C 1.471(2)
C5C C5D 1.495(3)
C5C H5C1 1.03(2)
C5C H5C2 0.97(3)
C5D H5D1 0.91(5)
C5D H5D2 1.00(3)
C5D H5D3 1.02(4)
N5 C6 1.368(2)
C6 O6 1.218(2)
C6 N6 1.379(2)
C6A N6 1.448(2)
C6A N16 1.454(2)
C6A C6B 1.548(2)
C6B O6B 1.193(2)
C6B O6C 1.327(2)
C6C O6C 1.469(3)
C6C C6D 1.475(4)
C6C H6C1 0.99(3)
C6C H6C2 0.96(3)
C6D H6D1 0.95(4)
C6D H6D2 1.06(4)
C6D H6D3 0.94(3)
N6 C7 1.449(2)
C7 N7 1.448(2)
C7 H7A 0.92(2)
C7 H7B 0.96(2)
C7A N7 1.451(2)
C7A N15 1.451(2)
C7A C7B 1.553(3)
C7A C8A 1.585(2)
C7B O7B 1.194(2)
C7B O7C 1.309(2)
C7C C7D 1.467(5)
C7C O7C 1.482(3)
C7C H7C1 1.02(4)
C7C H7C2 1.06(8)
C7D H7D1 1.02(4)
C7D H7D2 1.22(8)
C7D H7D3 0.99(3)
N7 C8 1.387(2)
C8 O8 1.211(2)
C8 N8 1.373(2)
C8A N8 1.435(2)
C8A N14 1.438(2)
C8A C8B 1.554(2)
C8B O8B 1.202(2)
C8B O8C 1.311(2)
C8C O8C 1.467(2)
C8C C8D 1.492(4)
C8C H8C1 1.04(3)
C8C H8C2 1.04(3)
C8D H8D1 1.06(4)
C8D H8D2 0.94(4)
C8D H8D3 0.88(3)
N8 C9 1.459(2)
C9 C9A 1.511(3)
C9 H9A 1.05(2)
C9 H9B 1.00(3)
C9A C10 1.380(3)
C9A C13A 1.404(3)
C10 F10 1.348(3)
C10 C11 1.379(4)
C11 F11 1.340(3)
C11 C12 1.378(4)
C12 F12 1.332(3)
C12 C13 1.387(3)
C13 F13 1.357(3)
C13 C13A 1.379(3)
C13A C14 1.516(3)
C14 N14 1.457(2)
C14 H14A 0.94(3)
C14 H14B 0.95(2)
N14 C15 1.366(2)
C15 O15 1.210(2)
C15 N15 1.385(2)
N15 C16 1.451(2)
C16 N16 1.450(2)
C16 H16A 0.91(2)
C16 H16B 0.94(2)
N16 C17 1.385(2)
C17 O17 1.210(2)
C17 N17 1.368(2)
N17 C18 1.463(2)
C18 C18A 1.520(3)
C18 H18A 1.01(2)
C18 H18B 0.95(3)
C21 C22 1.385(4)
C21 C26 1.399(5)
C21 C27 1.488(5)
C22 C23 1.366(5)
C22 H22 0.97(4)
C23 C24 1.384(5)
C23 H23 1.08(3)
C24 C25 1.379(6)
C24 H24 0.96(5)
C25 C26 1.381(6)
C25 H25 0.83(4)
C26 H26 0.97(4)
C27 H27A 1.04(5)
C27 H27B 1.02(4)
C27 H27C 1.01(6)
